data_7020988
loop_
_publ_author_name
'Yu, Shan-Shan'
'Duan, Hai-Bao'
'Chen, Xuan-Rong'
'Tian, Zheng-Fang'
'Ren, Xiao-Ming'

_publ_section_title
;
 Observation of intramolecular vibrations cooperating with the magnetic
 phase transition in a nickel-bis-dithiolene compound.
;
_journal_issue 11
_journal_name_full 'Dalton transactions (Cambridge, England : 2003)'
_journal_page_first 3827
_journal_page_last 3834
_journal_paper_doi 10.1039/c2dt31519j
_journal_volume 42
_journal_year 2013
_chemical_formula_moiety 'C15 H26 N4, C16 N8 Ni2 S8'
_chemical_formula_sum 'C31 H26 N12 Ni2 S8'
_chemical_formula_weight 940.58
_chemical_name_systematic
;
?
;
_space_group_IT_number 15
_symmetry_cell_setting monoclinic
_symmetry_space_group_name_Hall '-C 2yc'
_symmetry_space_group_name_H-M 'C 1 2/c 1'
_atom_sites_solution_hydrogens geom
_atom_sites_solution_primary direct
_atom_sites_solution_secondary difmap
_audit_creation_method SHELXL-97
_cell_angle_alpha 90.00
_cell_angle_beta 104.318(2)
_cell_angle_gamma 90.00
_cell_formula_units_Z 4
_cell_length_a 19.080(3)
_cell_length_b 7.1663(10)
_cell_length_c 31.103(4)
_cell_measurement_reflns_used 4756
_cell_measurement_temperature 296(2)
_cell_measurement_theta_max 27.530
_cell_measurement_theta_min 1.350
_cell_volume 4120.7(10)
_computing_cell_refinement 'Bruker SMART'
_computing_data_collection 'Bruker SMART'
_computing_data_reduction 'Bruker SAINT'
_computing_molecular_graphics 'Bruker SHELXTL'
_computing_publication_material 'Bruker SHELXTL'
_computing_structure_refinement 'Bruker SHELXTL'
_computing_structure_solution 'Bruker SHELXTL'
_diffrn_ambient_temperature 296(2)
_diffrn_measured_fraction_theta_full 0.992
_diffrn_measured_fraction_theta_max 0.992
_diffrn_measurement_device_type 'Xcalibur, Sapphire3, Gemini ultra'
_diffrn_measurement_method 'phi and omega scans'
_diffrn_radiation_monochromator graphite
_diffrn_radiation_source 'fine-focus sealed tube'
_diffrn_radiation_type MoK\a
_diffrn_radiation_wavelength 0.71073
_diffrn_reflns_av_R_equivalents 0.0490
_diffrn_reflns_av_sigmaI/netI 0.0463
_diffrn_reflns_limit_h_max 24
_diffrn_reflns_limit_h_min -24
_diffrn_reflns_limit_k_max 9
_diffrn_reflns_limit_k_min -7
_diffrn_reflns_limit_l_max 40
_diffrn_reflns_limit_l_min -40
_diffrn_reflns_number 17371
_diffrn_reflns_theta_full 27.53
_diffrn_reflns_theta_max 27.53
_diffrn_reflns_theta_min 1.35
_exptl_absorpt_coefficient_mu 1.359
_exptl_absorpt_correction_T_max 0.762
_exptl_absorpt_correction_T_min 0.729
_exptl_absorpt_correction_type multi-scan
_exptl_absorpt_process_details 'SADABS, Bruker(2000)'
_exptl_crystal_colour black
_exptl_crystal_density_diffrn 1.516
_exptl_crystal_density_method 'not measured'
_exptl_crystal_description block
_exptl_crystal_F_000 1920.0
_exptl_crystal_size_max 0.3
_exptl_crystal_size_mid 0.2
_exptl_crystal_size_min 0.2
_refine_diff_density_max 0.302
_refine_diff_density_min -0.310
_refine_diff_density_rms 0.106
_refine_ls_extinction_coef 0.00132(13)
_refine_ls_extinction_expression Fc^*^=kFc[1+0.001xFc^2^\l^3^/sin(2\q)]^-1/4^
_refine_ls_extinction_method SHELXL
_refine_ls_goodness_of_fit_ref 1.021
_refine_ls_hydrogen_treatment constr
_refine_ls_matrix_type full
_refine_ls_number_parameters 242
_refine_ls_number_reflns 4719
_refine_ls_number_restraints 0
_refine_ls_restrained_S_all 1.021
_refine_ls_R_factor_all 0.0806
_refine_ls_R_factor_gt 0.0415
_refine_ls_shift/su_max 0.001
_refine_ls_shift/su_mean 0.000
_refine_ls_structure_factor_coef Fsqd
_refine_ls_weighting_details 'calc w=1/[\s^2^(Fo^2^)+(0.0523P)^2^+1.4715P] where P=(Fo^2^+2Fc^2^)/3'
_refine_ls_weighting_scheme calc
_refine_ls_wR_factor_gt 0.1015
_refine_ls_wR_factor_ref 0.1262
_reflns_number_gt 2732
_reflns_number_total 4719
_reflns_threshold_expression >2sigma(I)
_cod_data_source_file c2dt31519j.txt
_cod_data_source_block 1
_cod_original_sg_symbol_H-M 'C 2/c'
_cod_database_code 7020988

loop_
_symmetry_equiv_pos_as_xyz
'x, y, z'
'-x, y, -z+1/2'
'x+1/2, y+1/2, z'
'-x+1/2, y+1/2, -z+1/2'
'-x, -y, -z'
'x, -y, z-1/2'
'-x+1/2, -y+1/2, -z'
'x+1/2, -y+1/2, z-1/2'

loop_
_atom_site_label
_atom_site_type_symbol
_atom_site_fract_x
_atom_site_fract_y
_atom_site_fract_z
_atom_site_U_iso_or_equiv
_atom_site_adp_type
_atom_site_occupancy
_atom_site_symmetry_multiplicity
_atom_site_calc_flag
_atom_site_refinement_flags
Ni1 Ni 0.290456(18) 0.40567(5) 0.274329(12) 0.06065(16) Uani 1 1 d .
S1 S 0.22984(4) 0.40885(10) 0.32407(3) 0.0677(2) Uani 1 1 d .
S2 S 0.39242(4) 0.40034(12) 0.32320(3) 0.0738(2) Uani 1 1 d .
S3 S 0.18886(4) 0.40564(11) 0.22551(3) 0.0674(2) Uani 1 1 d .
S4 S 0.35118(4) 0.40848(11) 0.22474(3) 0.0723(2) Uani 1 1 d .
N1 N 0.2544(2) 0.4173(6) 0.44550(13) 0.1254(13) Uani 1 1 d .
N2 N 0.4695(2) 0.3928(5) 0.44382(11) 0.1125(12) Uani 1 1 d .
N3 N 0.1146(2) 0.4112(4) 0.10342(11) 0.1028(10) Uani 1 1 d .
N4 N 0.3264(2) 0.4221(5) 0.10339(12) 0.1188(13) Uani 1 1 d .
N5 N 0.43242(15) 0.9021(4) 0.08187(9) 0.0770(7) Uani 1 1 d .
N6 N 0.39263(16) 1.0888(4) 0.02695(9) 0.0835(8) Uani 1 1 d .
C1 C 0.2733(2) 0.4119(5) 0.41341(14) 0.0875(10) Uani 1 1 d .
C2 C 0.29604(19) 0.4056(4) 0.37302(11) 0.0707(8) Uani 1 1 d .
C3 C 0.36699(18) 0.4020(4) 0.37249(11) 0.0706(8) Uani 1 1 d .
C4 C 0.42378(19) 0.3968(5) 0.41238(13) 0.0839(10) Uani 1 1 d .
C5 C 0.1584(2) 0.4103(4) 0.13570(12) 0.0767(9) Uani 1 1 d .
C6 C 0.21391(18) 0.4096(3) 0.17630(10) 0.0646(8) Uani 1 1 d .
C7 C 0.28500(18) 0.4112(4) 0.17609(11) 0.0686(8) Uani 1 1 d .
C8 C 0.3077(2) 0.4170(4) 0.13552(13) 0.0841(10) Uani 1 1 d .
C9 C 0.5000 0.9655(6) 0.2500 0.0719(11) Uani 1 2 d S
H9A H 0.4588 1.0451 0.2499 0.086 Uiso 0.50 1 calc PR
H9B H 0.5412 1.0451 0.2501 0.086 Uiso 0.50 1 calc PR
C10 C 0.48359(16) 0.8470(5) 0.20853(10) 0.0731(8) Uani 1 1 d .
H10A H 0.4429 0.7667 0.2092 0.088 Uiso 1 1 calc R
H10B H 0.5249 0.7670 0.2094 0.088 Uiso 1 1 calc R
C11 C 0.46606(17) 0.9524(4) 0.16455(10) 0.0733(9) Uani 1 1 d .
H11A H 0.4243 1.0320 0.1628 0.088 Uiso 1 1 calc R
H11B H 0.5067 1.0310 0.1628 0.088 Uiso 1 1 calc R
C12 C 0.45046(19) 0.8167(5) 0.12628(11) 0.0852(10) Uani 1 1 d .
H12A H 0.4925 0.7373 0.1288 0.102 Uiso 1 1 calc R
H12B H 0.4105 0.7375 0.1289 0.102 Uiso 1 1 calc R
C13 C 0.40656(19) 1.0685(5) 0.07057(12) 0.0823(10) Uani 1 1 d .
H13 H 0.3990 1.1595 0.0903 0.099 Uiso 1 1 calc R
C14 C 0.3619(2) 1.2553(6) 0.00179(12) 0.1100(13) Uani 1 1 d .
H14A H 0.3487 1.3443 0.0215 0.165 Uiso 1 1 calc R
H14B H 0.3197 1.2208 -0.0208 0.165 Uiso 1 1 calc R
H14C H 0.3971 1.3096 -0.0118 0.165 Uiso 1 1 calc R
C15 C 0.4110(2) 0.9291(6) 0.00988(13) 0.1081(14) Uani 1 1 d .
H15 H 0.4072 0.9052 -0.0200 0.130 Uiso 1 1 calc R
C16 C 0.4356(2) 0.8107(6) 0.04348(14) 0.1115(14) Uani 1 1 d .
H16 H 0.4518 0.6894 0.0413 0.134 Uiso 1 1 calc R

loop_
_atom_site_aniso_label
_atom_site_aniso_U_11
_atom_site_aniso_U_22
_atom_site_aniso_U_33
_atom_site_aniso_U_23
_atom_site_aniso_U_13
_atom_site_aniso_U_12
Ni1 0.0533(2) 0.0447(2) 0.0827(3) 0.00243(18) 0.01449(18) -0.00030(16)
S1 0.0558(4) 0.0582(5) 0.0887(5) 0.0007(4) 0.0171(4) -0.0014(3)
S2 0.0537(4) 0.0714(5) 0.0937(6) 0.0026(4) 0.0132(4) -0.0012(4)
S3 0.0548(4) 0.0622(5) 0.0839(5) 0.0019(4) 0.0147(4) 0.0002(3)
S4 0.0594(5) 0.0619(5) 0.0978(6) 0.0017(4) 0.0235(4) 0.0012(4)
N1 0.116(3) 0.159(4) 0.105(3) -0.008(3) 0.036(2) -0.016(2)
N2 0.098(3) 0.123(3) 0.099(2) 0.002(2) -0.007(2) -0.014(2)
N3 0.099(2) 0.116(3) 0.086(2) -0.0040(19) 0.0084(19) 0.001(2)
N4 0.149(3) 0.112(3) 0.113(3) -0.014(2) 0.066(3) 0.006(2)
N5 0.0731(17) 0.0737(19) 0.0810(18) -0.0094(16) 0.0127(14) 0.0018(14)
N6 0.0814(19) 0.090(2) 0.0782(19) -0.0083(17) 0.0178(15) 0.0059(16)
C1 0.077(2) 0.092(3) 0.094(3) -0.004(2) 0.023(2) -0.0094(19)
C2 0.078(2) 0.0482(17) 0.083(2) -0.0025(15) 0.0154(17) -0.0050(15)
C3 0.073(2) 0.0484(17) 0.085(2) 0.0024(15) 0.0106(17) -0.0041(15)
C4 0.071(2) 0.077(2) 0.096(3) 0.002(2) 0.006(2) -0.0071(18)
C5 0.079(2) 0.062(2) 0.089(2) -0.0031(18) 0.019(2) 0.0001(17)
C6 0.075(2) 0.0367(14) 0.081(2) -0.0009(14) 0.0170(16) 0.0002(14)
C7 0.080(2) 0.0411(16) 0.087(2) -0.0023(15) 0.0250(17) 0.0037(14)
C8 0.095(3) 0.062(2) 0.103(3) -0.010(2) 0.038(2) 0.0030(18)
C9 0.065(3) 0.067(3) 0.088(3) 0.000 0.026(2) 0.000
C10 0.0609(18) 0.069(2) 0.087(2) -0.0030(16) 0.0135(15) -0.0043(15)
C11 0.066(2) 0.067(2) 0.090(2) -0.0005(17) 0.0256(17) -0.0080(15)
C12 0.089(2) 0.065(2) 0.098(3) -0.0067(19) 0.0155(19) -0.0067(18)
C13 0.089(2) 0.080(3) 0.080(2) -0.0073(19) 0.0233(18) 0.0039(19)
C14 0.127(3) 0.111(3) 0.087(3) 0.011(2) 0.017(2) 0.020(3)
C15 0.118(3) 0.112(3) 0.085(3) -0.020(3) 0.007(2) 0.021(3)
C16 0.130(4) 0.091(3) 0.104(3) -0.029(3) 0.011(3) 0.021(3)

loop_
_atom_type_symbol
_atom_type_description
_atom_type_scat_dispersion_real
_atom_type_scat_dispersion_imag
_atom_type_scat_source
C C 0.0033 0.0016 'International Tables Vol C Tables 4.2.6.8 and 6.1.1.4'
H H 0.0000 0.0000 'International Tables Vol C Tables 4.2.6.8 and 6.1.1.4'
N N 0.0061 0.0033 'International Tables Vol C Tables 4.2.6.8 and 6.1.1.4'
Ni Ni 0.3393 1.1124 'International Tables Vol C Tables 4.2.6.8 and 6.1.1.4'
S S 0.1246 0.1234 'International Tables Vol C Tables 4.2.6.8 and 6.1.1.4'

loop_
_geom_angle_atom_site_label_1
_geom_angle_atom_site_label_2
_geom_angle_atom_site_label_3
_geom_angle
_geom_angle_site_symmetry_1
_geom_angle_site_symmetry_3
S4 Ni1 S3 92.59(4) . .
S4 Ni1 S1 178.85(3) . .
S3 Ni1 S1 87.52(3) . .
S4 Ni1 S2 87.33(4) . .
S3 Ni1 S2 178.97(3) . .
S1 Ni1 S2 92.59(4) . .
C2 S1 Ni1 103.23(12) . .
C3 S2 Ni1 102.97(12) . .
C6 S3 Ni1 103.26(11) . .
C7 S4 Ni1 102.93(12) . .
C13 N5 C16 107.2(3) . .
C13 N5 C12 128.1(3) . .
C16 N5 C12 124.5(3) . .
C13 N6 C15 107.8(3) . .
C13 N6 C14 126.0(3) . .
C15 N6 C14 126.2(3) . .
N1 C1 C2 179.4(4) . .
C3 C2 C1 122.2(3) . .
C3 C2 S1 120.3(3) . .
C1 C2 S1 117.5(3) . .
C2 C3 C4 122.2(3) . .
C2 C3 S2 120.9(3) . .
C4 C3 S2 116.9(3) . .
N2 C4 C3 179.2(4) . .
N3 C5 C6 179.7(4) . .
C7 C6 C5 121.2(3) . .
C7 C6 S3 120.3(3) . .
C5 C6 S3 118.6(3) . .
C6 C7 C8 121.6(3) . .
C6 C7 S4 120.9(3) . .
C8 C7 S4 117.4(3) . .
N4 C8 C7 179.3(5) . .
C10 C9 C10 111.6(4) . 2_655
C10 C9 H9A 109.3 . .
C10 C9 H9A 109.3 2_655 .
C10 C9 H9B 109.3 . .
C10 C9 H9B 109.3 2_655 .
H9A C9 H9B 108.0 . .
C9 C10 C11 116.1(3) . .
C9 C10 H10A 108.3 . .
C11 C10 H10A 108.3 . .
C9 C10 H10B 108.3 . .
C11 C10 H10B 108.3 . .
H10A C10 H10B 107.4 . .
C12 C11 C10 110.2(3) . .
C12 C11 H11A 109.6 . .
C10 C11 H11A 109.6 . .
C12 C11 H11B 109.6 . .
C10 C11 H11B 109.6 . .
H11A C11 H11B 108.1 . .
N5 C12 C11 115.3(3) . .
N5 C12 H12A 108.4 . .
C11 C12 H12A 108.4 . .
N5 C12 H12B 108.4 . .
C11 C12 H12B 108.4 . .
H12A C12 H12B 107.5 . .
N5 C13 N6 110.1(3) . .
N5 C13 H13 125.0 . .
N6 C13 H13 125.0 . .
N6 C14 H14A 109.5 . .
N6 C14 H14B 109.5 . .
H14A C14 H14B 109.5 . .
N6 C14 H14C 109.5 . .
H14A C14 H14C 109.5 . .
H14B C14 H14C 109.5 . .
C16 C15 N6 107.9(4) . .
C16 C15 H15 126.1 . .
N6 C15 H15 126.1 . .
C15 C16 N5 107.1(4) . .
C15 C16 H16 126.5 . .
N5 C16 H16 126.5 . .

loop_
_geom_bond_atom_site_label_1
_geom_bond_atom_site_label_2
_geom_bond_distance
_geom_bond_site_symmetry_2
Ni1 S4 2.1461(9) .
Ni1 S3 2.1466(8) .
Ni1 S1 2.1487(9) .
Ni1 S2 2.1527(9) .
S1 C2 1.721(3) .
S2 C3 1.719(4) .
S3 C6 1.713(3) .
S4 C7 1.714(3) .
N1 C1 1.142(5) .
N2 C4 1.138(4) .
N3 C5 1.136(4) .
N4 C8 1.142(5) .
N5 C13 1.305(4) .
N5 C16 1.376(4) .
N5 C12 1.472(4) .
N6 C13 1.324(4) .
N6 C15 1.344(4) .
N6 C14 1.467(4) .
C1 C2 1.428(5) .
C2 C3 1.358(5) .
C3 C4 1.432(5) .
C5 C6 1.434(5) .
C6 C7 1.358(4) .
C7 C8 1.432(5) .
C9 C10 1.511(4) .
C9 C10 1.511(4) 2_655
C9 H9A 0.9700 .
C9 H9B 0.9700 .
C10 C11 1.526(4) .
C10 H10A 0.9700 .
C10 H10B 0.9700 .
C11 C12 1.509(4) .
C11 H11A 0.9700 .
C11 H11B 0.9700 .
C12 H12A 0.9700 .
C12 H12B 0.9700 .
C13 H13 0.9300 .
C14 H14A 0.9600 .
C14 H14B 0.9600 .
C14 H14C 0.9600 .
C15 C16 1.338(5) .
C15 H15 0.9300 .
C16 H16 0.9300 .
